data_2022541
loop_
_publ_author_name
'Chen, Hui-Ru'

_publ_section_title
;
 Synthesis, crystal structure and photocatalytic properties of a
 three-dimensional copper(II) metal--organic framework based on
 1,3,5-tris(2-methylimidazol-1-yl)benzene
;
_journal_coeditor_code OV3157
_journal_issue 3
_journal_name_full 'Acta Crystallographica Section C'
_journal_page_first
;
;
_journal_paper_doi 10.1107/S2053229622001322
_journal_volume 78
_journal_year 2022
_chemical_formula_iupac '[Cu3 (C9 H3 O6)2 (C18 H18 N6)2]'
_chemical_formula_moiety 'C54 H42 Cu3 N12 O12'
_chemical_formula_sum 'C54 H42 Cu3 N12 O12'
_chemical_formula_weight 1241.61
_chemical_name_systematic
'Poly[[bis(\m~3~-benzene-1,3,5-tricarboxylato)bis[\m~3~-1,3,5-tris(2-methylimidazol-1-yl)benzene]tricopper(II)] hexahydrate]'
_space_group_crystal_system cubic
_space_group_IT_number 206
_space_group_name_Hall '-I 2b 2c 3'
_space_group_name_H-M_alt 'I a -3'
_atom_sites_solution_hydrogens geom
_atom_sites_solution_primary dual
_atom_sites_solution_secondary difmap
_audit_creation_method SHELXL-2018/3
_cell_angle_alpha 90
_cell_angle_beta 90
_cell_angle_gamma 90
_cell_formula_units_Z 8
_cell_length_a 22.27(2)
_cell_length_b 22.27(2)
_cell_length_c 22.27(2)
_cell_measurement_reflns_used 9940
_cell_measurement_temperature 293(2)
_cell_measurement_theta_max 25.55
_cell_measurement_theta_min 3.19
_cell_volume 11045(17)
_computing_cell_refinement
;
SAINT (Bruker, 2016)
;
_computing_data_collection
;
APEX3 (Bruker, 2016)
;
_computing_data_reduction
;
SAINT (Bruker, 2016)
;
_computing_molecular_graphics
;
DIAMOND (Brandenburg & Putz, 2005)
;
_computing_publication_material
;
publCIF (Westrip, 2010)
;
_computing_structure_refinement
;
SHELXL2018 (Sheldrick, 2015b)
;
_computing_structure_solution
;
SHELXT2014 (Sheldrick, 2015a)
;
_diffrn_ambient_temperature 293(2)
_diffrn_detector_area_resol_mean 8.33
_diffrn_measured_fraction_theta_full 0.998
_diffrn_measured_fraction_theta_max 0.998
_diffrn_measurement_device_type 'Bruker APEXII CCD'
_diffrn_measurement_method '\f and \w scans'
_diffrn_radiation_type MoK\a
_diffrn_radiation_wavelength 0.71073
_diffrn_reflns_av_R_equivalents 0.0806
_diffrn_reflns_av_unetI/netI 0.0272
_diffrn_reflns_limit_h_max 27
_diffrn_reflns_limit_h_min -26
_diffrn_reflns_limit_k_max 24
_diffrn_reflns_limit_k_min -27
_diffrn_reflns_limit_l_max 27
_diffrn_reflns_limit_l_min -24
_diffrn_reflns_number 48754
_diffrn_reflns_theta_full 25.242
_diffrn_reflns_theta_max 25.985
_diffrn_reflns_theta_min 3.169
_diffrn_source 'fine-focus sealed-tube'
_exptl_absorpt_coefficient_mu 1.218
_exptl_absorpt_correction_T_max 0.7456
_exptl_absorpt_correction_T_min 0.7006
_exptl_absorpt_correction_type multi-scan
_exptl_absorpt_process_details
;
(SADABS; Bruker, 2016)
;
_exptl_crystal_colour blue
_exptl_crystal_density_diffrn 1.493
_exptl_crystal_description block
_exptl_crystal_F_000 5064
_exptl_crystal_size_max 0.210
_exptl_crystal_size_mid 0.200
_exptl_crystal_size_min 0.190
_refine_diff_density_max 0.389
_refine_diff_density_min -0.490
_refine_ls_extinction_method none
_refine_ls_goodness_of_fit_ref 0.975
_refine_ls_hydrogen_treatment constr
_refine_ls_matrix_type full
_refine_ls_number_parameters 124
_refine_ls_number_reflns 1814
_refine_ls_number_restraints 0
_refine_ls_restrained_S_all 0.975
_refine_ls_R_factor_all 0.0648
_refine_ls_R_factor_gt 0.0456
_refine_ls_shift/su_max 0.000
_refine_ls_shift/su_mean 0.000
_refine_ls_structure_factor_coef Fsqd
_refine_ls_weighting_details 'w=1/[\s^2^(Fo^2^)+(0.0012P)^2^+67.6580P] where P=(Fo^2^+2Fc^2^)/3'
_refine_ls_weighting_scheme calc
_refine_ls_wR_factor_gt 0.0814
_refine_ls_wR_factor_ref 0.0864
_reflns_number_gt 1426
_reflns_number_total 1814
_reflns_threshold_expression 'I > 2\s(I)'
_cod_data_source_file ov3157sup1.cif
_cod_data_source_block global
_cod_original_cell_volume 1105E1(3)
_cod_database_code 2022541
_shelx_space_group_comment
;
The symmetry employed for this shelxl refinement is uniquely defined
by the following loop, which should always be used as a source of
symmetry information in preference to the above space-group names.
They are only intended as comments.
;
_shelx_estimated_absorpt_t_min 0.784
_shelx_estimated_absorpt_t_max 0.802

loop_
_space_group_symop_operation_xyz
'x, y, z'
'z, x, y'
'y, z, x'
'-y, -z+1/2, x'
'z, -x, -y+1/2'
'-y+1/2, z, -x'
'-z, -x+1/2, y'
'-z+1/2, x, -y'
'y, -z, -x+1/2'
'x, -y, -z+1/2'
'-x+1/2, y, -z'
'-x, -y+1/2, z'
'x+1/2, y+1/2, z+1/2'
'z+1/2, x+1/2, y+1/2'
'y+1/2, z+1/2, x+1/2'
'-y+1/2, -z+1, x+1/2'
'z+1/2, -x+1/2, -y+1'
'-y+1, z+1/2, -x+1/2'
'-z+1/2, -x+1, y+1/2'
'-z+1, x+1/2, -y+1/2'
'y+1/2, -z+1/2, -x+1'
'x+1/2, -y+1/2, -z+1'
'-x+1, y+1/2, -z+1/2'
'-x+1/2, -y+1, z+1/2'
'-x, -y, -z'
'-z, -x, -y'
'-y, -z, -x'
'y, z-1/2, -x'
'-z, x, y-1/2'
'y-1/2, -z, x'
'z, x-1/2, -y'
'z-1/2, -x, y'
'-y, z, x-1/2'
'-x, y, z-1/2'
'x-1/2, -y, z'
'x, y-1/2, -z'
'-x+1/2, -y+1/2, -z+1/2'
'-z+1/2, -x+1/2, -y+1/2'
'-y+1/2, -z+1/2, -x+1/2'
'y+1/2, z, -x+1/2'
'-z+1/2, x+1/2, y'
'y, -z+1/2, x+1/2'
'z+1/2, x, -y+1/2'
'z, -x+1/2, y+1/2'
'-y+1/2, z+1/2, x'
'-x+1/2, y+1/2, z'
'x, -y+1/2, z+1/2'
'x+1/2, y, -z+1/2'

loop_
_atom_site_type_symbol
_atom_site_label
_atom_site_fract_x
_atom_site_fract_y
_atom_site_fract_z
_atom_site_U_iso_or_equiv
_atom_site_adp_type
_atom_site_calc_flag
_atom_site_occupancy
_atom_site_disorder_assembly
_atom_site_disorder_group
C C1 0.21828(17) 0.69233(18) 0.60539(18) 0.0506(10) Uani d 1 . .
H H1A 0.194212 0.719590 0.582247 0.076 Uiso calc 1 . .
H H1B 0.220536 0.706198 0.646141 0.076 Uiso calc 1 . .
H H1C 0.200425 0.653108 0.604526 0.076 Uiso calc 1 . .
C C2 0.28041(15) 0.68935(16) 0.57917(15) 0.0384(8) Uani d 1 . .
C C3 0.36015(16) 0.66080(18) 0.52897(17) 0.0456(9) Uani d 1 . .
H H3 0.385232 0.639217 0.503509 0.055 Uiso calc 1 . .
C C4 0.37621(16) 0.71023(18) 0.56096(17) 0.0487(10) Uani d 1 . .
H H4 0.413785 0.728449 0.561452 0.058 Uiso calc 1 . .
C C5 0.32433(16) 0.77704(16) 0.63512(16) 0.0426(9) Uani d 1 . .
C C6 0.27919(17) 0.81988(16) 0.63216(16) 0.0448(9) Uani d 1 . .
H H6 0.250764 0.818614 0.601596 0.054 Uiso calc 1 . .
C C7 0.16149(16) 0.52119(16) 0.54427(18) 0.0443(9) Uani d 1 . .
C C8 0.11011(16) 0.47783(16) 0.55324(17) 0.0437(9) Uani d 1 . .
C C9 0.10117(17) 0.42975(16) 0.51435(17) 0.0467(10) Uani d 1 . .
H H9 0.127576 0.423997 0.482513 0.056 Uiso calc 1 . .
Cu Cu1 0.250000 0.58440(3) 0.500000 0.03621(18) Uani d 1 . .
N N1 0.30016(12) 0.64767(13) 0.54043(13) 0.0383(7) Uani d 1 . .
N N2 0.32646(13) 0.72801(13) 0.59228(13) 0.0425(7) Uani d 1 . .
O O1 0.18678(11) 0.52195(11) 0.49277(12) 0.0532(7) Uani d 1 . .
O O2 0.17697(13) 0.55489(12) 0.58590(13) 0.0614(8) Uani d 1 . .

loop_
_atom_site_aniso_label
_atom_site_aniso_U_11
_atom_site_aniso_U_22
_atom_site_aniso_U_33
_atom_site_aniso_U_12
_atom_site_aniso_U_13
_atom_site_aniso_U_23
C1 0.046(2) 0.049(2) 0.056(2) -0.0017(18) 0.0095(19) -0.0121(19)
C2 0.0372(19) 0.041(2) 0.0376(19) 0.0024(16) -0.0025(16) -0.0018(16)
C3 0.0325(19) 0.055(2) 0.049(2) 0.0048(18) 0.0000(17) -0.0105(19)
C4 0.0296(19) 0.066(3) 0.050(2) -0.0021(18) -0.0015(17) 0.000(2)
C5 0.045(2) 0.045(2) 0.038(2) -0.0003(17) -0.0014(17) -0.0063(17)
C6 0.047(2) 0.044(2) 0.043(2) 0.0067(18) -0.0095(17) -0.0045(17)
C7 0.040(2) 0.0340(19) 0.059(2) -0.0054(16) 0.0125(19) -0.0094(18)
C8 0.041(2) 0.039(2) 0.051(2) -0.0129(16) 0.0146(17) -0.0114(17)
C9 0.053(2) 0.042(2) 0.045(2) -0.0138(17) 0.0214(18) -0.0124(17)
Cu1 0.0332(3) 0.0343(3) 0.0411(3) 0.000 0.0090(3) 0.000
N1 0.0309(15) 0.0429(17) 0.0410(17) 0.0026(13) 0.0006(13) -0.0042(14)
N2 0.0380(17) 0.0462(18) 0.0434(17) 0.0031(14) -0.0034(14) -0.0085(14)
O1 0.0546(16) 0.0465(15) 0.0584(17) -0.0187(12) 0.0229(14) -0.0115(13)
O2 0.0611(18) 0.0587(18) 0.0644(18) -0.0275(15) 0.0171(15) -0.0196(15)

loop_
_atom_type_symbol
_atom_type_description
_atom_type_scat_dispersion_real
_atom_type_scat_dispersion_imag
_atom_type_scat_source
C C 0.0033 0.0016 'International Tables Vol C Tables 4.2.6.8 and 6.1.1.4'
H H 0.0000 0.0000 'International Tables Vol C Tables 4.2.6.8 and 6.1.1.4'
N N 0.0061 0.0033 'International Tables Vol C Tables 4.2.6.8 and 6.1.1.4'
O O 0.0106 0.0060 'International Tables Vol C Tables 4.2.6.8 and 6.1.1.4'
Cu Cu 0.3201 1.2651 'International Tables Vol C Tables 4.2.6.8 and 6.1.1.4'

loop_
_geom_angle_atom_site_label_1
_geom_angle_atom_site_label_2
_geom_angle_atom_site_label_3
_geom_angle_site_symmetry_1
_geom_angle_site_symmetry_3
_geom_angle
_geom_angle_publ_flag
C2 C1 H1A . . 109.5 ?
C2 C1 H1B . . 109.5 ?
H1A C1 H1B . . 109.5 ?
C2 C1 H1C . . 109.5 ?
H1A C1 H1C . . 109.5 ?
H1B C1 H1C . . 109.5 ?
N1 C2 N2 . . 109.0(3) ?
N1 C2 C1 . . 125.6(3) ?
N2 C2 C1 . . 125.3(3) ?
C4 C3 N1 . . 109.1(3) ?
C4 C3 H3 . . 125.5 ?
N1 C3 H3 . . 125.5 ?
C3 C4 N2 . . 106.8(3) ?
C3 C4 H4 . . 126.6 ?
N2 C4 H4 . . 126.6 ?
C6 C5 C6 . 20_556 120.9(4) ?
C6 C5 N2 . . 120.7(3) ?
C6 C5 N2 20_556 . 118.4(3) ?
C5 C6 C5 . 21_465 119.1(4) ?
C5 C6 H6 . . 120.5 ?
C5 C6 H6 21_465 . 120.5 ?
O2 C7 O1 . . 122.7(3) ?
O2 C7 C8 . . 119.9(3) ?
O1 C7 C8 . . 117.5(3) ?
C9 C8 C9 . 16 118.7(3) ?
C9 C8 C7 . . 121.2(3) ?
C9 C8 C7 16 . 120.1(3) ?
C8 C9 C8 . 17_455 121.3(3) ?
C8 C9 H9 . . 119.3 ?
C8 C9 H9 17_455 . 119.3 ?
O1 Cu1 O1 11_556 . 91.07(16) ?
O1 Cu1 N1 11_556 . 93.48(11) ?
O1 Cu1 N1 . . 157.07(11) ?
O1 Cu1 N1 11_556 11_556 157.07(11) ?
O1 Cu1 N1 . 11_556 93.47(11) ?
N1 Cu1 N1 . 11_556 91.04(16) ?
C2 N1 C3 . . 106.7(3) ?
C2 N1 Cu1 . . 126.2(2) ?
C3 N1 Cu1 . . 126.8(2) ?
C4 N2 C2 . . 108.4(3) ?
C4 N2 C5 . . 125.4(3) ?
C2 N2 C5 . . 126.0(3) ?
C7 O1 Cu1 . . 104.4(2) ?

loop_
_geom_bond_atom_site_label_1
_geom_bond_atom_site_label_2
_geom_bond_site_symmetry_2
_geom_bond_distance
_geom_bond_publ_flag
C1 C2 . 1.503(5) ?
C1 H1A . 0.9600 ?
C1 H1B . 0.9600 ?
C1 H1C . 0.9600 ?
C2 N1 . 1.341(4) ?
C2 N2 . 1.371(5) ?
C3 C4 . 1.359(5) ?
C3 N1 . 1.391(5) ?
C3 H3 . 0.9300 ?
C4 N2 . 1.368(5) ?
C4 H4 . 0.9300 ?
C5 C6 . 1.388(5) ?
C5 C6 20_556 1.395(5) ?
C5 N2 . 1.451(4) ?
C6 H6 . 0.9300 ?
C7 O2 . 1.242(4) ?
C7 O1 . 1.278(4) ?
C7 C8 . 1.510(5) ?
C8 C9 . 1.392(5) ?
C8 C9 16 1.399(5) ?
C9 H9 . 0.9300 ?
Cu1 O1 11_556 1.986(3) ?
Cu1 O1 . 1.986(3) ?
Cu1 N1 . 2.011(3) ?
Cu1 N1 11_556 2.011(3) ?

loop_
_geom_torsion_atom_site_label_1
_geom_torsion_atom_site_label_2
_geom_torsion_atom_site_label_3
_geom_torsion_atom_site_label_4
_geom_torsion_site_symmetry_1
_geom_torsion_site_symmetry_2
_geom_torsion_site_symmetry_3
_geom_torsion_site_symmetry_4
_geom_torsion
_geom_torsion_publ_flag
N1 C3 C4 N2 . . . . -0.1(4) ?
C6 C5 C6 C5 20_556 . . 21_465 -1.2(8) ?
N2 C5 C6 C5 . . . 21_465 177.2(2) ?
O2 C7 C8 C9 . . . . -163.6(4) ?
O1 C7 C8 C9 . . . . 17.4(6) ?
O2 C7 C8 C9 . . . 16 16.6(6) ?
O1 C7 C8 C9 . . . 16 -162.3(4) ?
C9 C8 C9 C8 16 . . 17_455 0.4(8) ?
C7 C8 C9 C8 . . . 17_455 -179.3(3) ?
N2 C2 N1 C3 . . . . -0.1(4) ?
C1 C2 N1 C3 . . . . -178.6(3) ?
N2 C2 N1 Cu1 . . . . -173.9(2) ?
C1 C2 N1 Cu1 . . . . 7.6(5) ?
C4 C3 N1 C2 . . . . 0.1(4) ?
C4 C3 N1 Cu1 . . . . 173.9(2) ?
C3 C4 N2 C2 . . . . 0.0(4) ?
C3 C4 N2 C5 . . . . 176.1(3) ?
N1 C2 N2 C4 . . . . 0.1(4) ?
C1 C2 N2 C4 . . . . 178.6(3) ?
N1 C2 N2 C5 . . . . -176.0(3) ?
C1 C2 N2 C5 . . . . 2.4(6) ?
C6 C5 N2 C4 . . . . 131.7(4) ?
C6 C5 N2 C4 20_556 . . . -49.8(5) ?
C6 C5 N2 C2 . . . . -52.8(5) ?
C6 C5 N2 C2 20_556 . . . 125.7(4) ?
O2 C7 O1 Cu1 . . . . 0.6(5) ?
C8 C7 O1 Cu1 . . . . 179.5(3) ?
